data_2011436
loop_
_publ_author_name
'SethuSankar, K.'
'Banumathi, S.'
'Krishna, R.'
'Velmurugan, D.'

_publ_section_title
;
 2,2'-Methylenebis(3-hydroxy-2-cyclohexen-1-one)
;
_journal_issue 10
_journal_name_full 'Acta Crystallographica Section C'
_journal_page_first e479
_journal_page_last e480
_journal_paper_doi 10.1107/S0108270100012117
_journal_volume 56
_journal_year 2000
_chemical_formula_sum 'C13 H16 O4'
_chemical_formula_weight 236.26
_chemical_name_systematic
;
2,2'-Methylenebis(3-hydroxy-2-cyclohexen-1-one)
;
_space_group_IT_number 61
_symmetry_cell_setting orthorhombic
_symmetry_space_group_name_Hall '-P 2ac 2ab'
_symmetry_space_group_name_H-M 'P b c a'
_audit_creation_method SHELXL-97
_cell_angle_alpha 90.00
_cell_angle_beta 90.00
_cell_angle_gamma 90.00
_cell_formula_units_Z 8
_cell_length_a 9.9313(18)
_cell_length_b 10.3818(14)
_cell_length_c 23.253(2)
_cell_measurement_reflns_used 15
_cell_measurement_temperature 293(2)
_cell_measurement_theta_max 28
_cell_measurement_theta_min 2
_cell_volume 2397.5(6)
_computing_cell_refinement 'CAD-4 Software'
_computing_data_collection 'CAD-4 Software (Enraf-Nonius, 1989)'
_computing_data_reduction 'SDP (Frenz, 1978)'
_computing_publication_material 'SHELXL97 and  PARST (Nardelli, 1995)'
_computing_structure_refinement 'SHELXL97 (Sheldrick, 1997)'
_computing_structure_solution 'SHELXS97 (Sheldrick, 1990)'
_diffrn_ambient_temperature 293(2)
_diffrn_measurement_device_type 'Enraf-Nonius CAD-4'
_diffrn_measurement_method \w
_diffrn_radiation_monochromator graphite
_diffrn_radiation_source 'fine-focus sealed tube'
_diffrn_radiation_type CuK\a
_diffrn_radiation_wavelength 1.54184
_diffrn_reflns_av_R_equivalents .0000
_diffrn_reflns_av_sigmaI/netI .0185
_diffrn_reflns_limit_h_max 12
_diffrn_reflns_limit_h_min 0
_diffrn_reflns_limit_k_max 12
_diffrn_reflns_limit_k_min 0
_diffrn_reflns_limit_l_max 28
_diffrn_reflns_limit_l_min 0
_diffrn_reflns_number 2264
_diffrn_reflns_theta_max 69.83
_diffrn_reflns_theta_min 3.80
_diffrn_standards_decay_% 1
_diffrn_standards_interval_time 60
_diffrn_standards_number 3
_exptl_absorpt_coefficient_mu .799
_exptl_absorpt_correction_type none
_exptl_crystal_colour Yellow
_exptl_crystal_density_diffrn 1.309
_exptl_crystal_density_method 'not measured'
_exptl_crystal_description Rectangle
_exptl_crystal_F_000 1008
_exptl_crystal_size_max .20
_exptl_crystal_size_mid .15
_exptl_crystal_size_min .10
_refine_diff_density_max .197
_refine_diff_density_min -.138
_refine_ls_extinction_coef .0075(10)
_refine_ls_extinction_method SHELXL97
_refine_ls_goodness_of_fit_ref 1.311
_refine_ls_hydrogen_treatment constr
_refine_ls_matrix_type full
_refine_ls_number_parameters 157
_refine_ls_number_reflns 2264
_refine_ls_number_restraints 0
_refine_ls_restrained_S_all 1.311
_refine_ls_R_factor_all .055
_refine_ls_R_factor_gt .044
_refine_ls_shift/su_max .003
_refine_ls_shift/su_mean .001
_refine_ls_structure_factor_coef Fsqd
_refine_ls_weighting_details 'w = 1/[\s^2^(Fo^2^)+(0.1000P)^2^] where P = (Fo^2^+2Fc^2^)/3'
_refine_ls_weighting_scheme calc
_refine_ls_wR_factor_ref .176
_reflns_number_gt 1829
_reflns_number_total 2264
_reflns_threshold_expression I>2\s(I)
_cod_data_source_file qa0324.cif
_cod_data_source_block I
_cod_depositor_comments
;
The following automatic conversions were performed:
'_symmetry_cell_setting' value 'Orthorhombic' changed to 'orthorhombic'
according to '/home/saulius/struct/CIF-dictionaries/cif_core.dic'
dictionary named 'cif_core.dic' version 2.4.1 from 2010-06-29.

Automatic conversion script
Id: cif_fix_enum 1527 2010-12-29 10:47:43Z saulius 

The following automatic conversions were performed:

'_symmetry_cell_setting' value 'Orthorhombic' changed to
'orthorhombic' according to
/home/saulius/struct/CIF-dictionaries/cif_core.dic dictionary named
'cif_core.dic' version 2.4.1 from
2010-06-29.

'_exptl_absorpt_correction_type' value 'None' changed to
'none' according to
/home/saulius/struct/CIF-dictionaries/cif_core.dic dictionary named
'cif_core.dic' version 2.4.1 from 2010-06-29.

Automatic conversion script
Id: cif_fix_values 1715 2011-07-08 13:25:40Z adriana 

The following automatic conversions were performed:

'_refine_ls_weighting_scheme' value 'calc w =
1/[\s^2^(Fo^2^)+(0.1000P)^2^] where P = (Fo^2^+2Fc^2^)/3' was changed
to 'calc'. New tag '_refine_ls_weighting_details' was created. The
value of the new tag was set to 'w = 1/[\s^2^(Fo^2^)+(0.1000P)^2^]
where P = (Fo^2^+2Fc^2^)/3'.

Automatic conversion script
Id: cif_fix_values 3143 2015-03-26 13:38:13Z robertas 
;
_cod_database_code 2011436
_cod_database_fobs_code 2011436

loop_
_symmetry_equiv_pos_as_xyz
'x, y, z'
'x+1/2, -y+1/2, -z'
'-x, y+1/2, -z+1/2'
'-x+1/2, -y, z+1/2'
'-x, -y, -z'
'-x-1/2, y-1/2, z'
'x, -y-1/2, z-1/2'
'x-1/2, y, -z-1/2'

loop_
_atom_site_label
_atom_site_fract_x
_atom_site_fract_y
_atom_site_fract_z
_atom_site_U_iso_or_equiv
_atom_site_adp_type
_atom_site_calc_flag
_atom_site_refinement_flags
_atom_site_occupancy
_atom_site_disorder_assembly
_atom_site_disorder_group
_atom_site_type_symbol
O1 .01461(15) .37135(13) .07381(7) .0597(5) Uani d . 1 . . O
O2 .10450(18) .29611(15) .17239(7) .0684(5) Uani d . 1 . . O
H2 .0622 .3172 .1436 .103 Uiso calc R 1 . . H
O3 -.21031(16) -.01946(14) .04335(7) .0616(5) Uani d . 1 . . O
H3 -.1828 -.0355 .0758 .092 Uiso calc R 1 . . H
C1 -.11522(17) .18421(17) .06350(8) .0422(5) Uani d . 1 . . C
O4 -.11738(17) -.09725(15) .14432(7) .0661(5) Uani d . 1 . . O
C1' -.02610(18) .10732(18) .16172(8) .0473(5) Uani d . 1 . . C
C6' -.03227(19) -.0280(2) .16961(8) .0510(5) Uani d . 1 . . C
C6 -.16119(17) .09093(18) .02628(8) .0459(5) Uani d . 1 . . C
C2 -.04387(19) .29085(17) .04107(9) .0466(5) Uani d . 1 . . C
C7 -.13556(18) .17381(19) .12765(8) .0472(5) Uani d . 1 . . C
H7A -.1463 .2602 .1429 .057 Uiso calc R 1 . . H
H7B -.2194 .1283 .1344 .057 Uiso calc R 1 . . H
C2' .0813(2) .1751(2) .18380(9) .0536(5) Uani d . 1 . . C
C3 -.0297(3) .3098(2) -.02241(9) .0591(6) Uani d . 1 . . C
H3A .0551 .2733 -.0351 .071 Uiso calc R 1 . . H
H3B -.0284 .4013 -.0309 .071 Uiso calc R 1 . . H
C4 -.1442(2) .2468(2) -.05494(9) .0586(6) Uani d . 1 . . C
H4A -.1274 .2525 -.0960 .070 Uiso calc R 1 . . H
H4B -.2277 .2917 -.0467 .070 Uiso calc R 1 . . H
C5 -.1575(2) .1072(2) -.03767(9) .0551(5) Uani d . 1 . . C
H5A -.2394 .0720 -.0541 .066 Uiso calc R 1 . . H
H5B -.0820 .0590 -.0531 .066 Uiso calc R 1 . . H
C4' .1281(3) -.0052(3) .25192(11) .0794(8) Uani d . 1 . . C
H4'1 .2001 -.0486 .2724 .095 Uiso calc R 1 . . H
H4'2 .0591 .0182 .2795 .095 Uiso calc R 1 . . H
C5' .0699(3) -.0941(2) .20758(10) .0691(7) Uani d . 1 . . C
H5'1 .1421 -.1278 .1838 .083 Uiso calc R 1 . . H
H5'2 .0273 -.1664 .2268 .083 Uiso calc R 1 . . H
C3' .1823(3) .1149(3) .22326(12) .0769(8) Uani d . 1 . . C
H3'1 .2078 .1768 .2526 .092 Uiso calc R 1 . . H
H3'2 .2625 .0930 .2015 .092 Uiso calc R 1 . . H

loop_
_atom_site_aniso_label
_atom_site_aniso_U_11
_atom_site_aniso_U_22
_atom_site_aniso_U_33
_atom_site_aniso_U_12
_atom_site_aniso_U_13
_atom_site_aniso_U_23
O1 .0665(9) .0484(8) .0643(9) -.0103(7) -.0127(7) .0033(6)
O2 .0798(11) .0648(10) .0606(10) -.0112(8) -.0190(8) -.0001(7)
O3 .0608(9) .0555(9) .0685(9) -.0158(7) -.0083(7) .0019(7)
C1 .0351(8) .0455(10) .0461(10) .0049(7) -.0007(7) -.0013(7)
O4 .0646(9) .0662(10) .0676(10) -.0134(7) -.0009(8) .0105(7)
C1' .0460(10) .0572(11) .0388(9) .0024(8) .0045(8) .0002(8)
C6' .0492(11) .0605(12) .0435(10) -.0025(9) .0076(8) .0061(8)
C6 .0367(9) .0469(10) .0540(11) .0013(8) -.0025(8) .0001(8)
C2 .0427(9) .0411(10) .0559(11) .0039(7) -.0064(8) .0008(8)
C7 .0393(9) .0531(11) .0492(10) .0041(8) .0063(8) -.0016(8)
C2' .0568(12) .0601(12) .0439(9) -.0008(9) -.0018(8) -.0006(9)
C3 .0675(14) .0544(12) .0555(12) -.0041(10) .0003(10) .0081(9)
C4 .0687(13) .0604(13) .0466(10) .0069(11) -.0093(10) .0025(9)
C5 .0567(12) .0562(12) .0524(11) .0060(9) -.0078(9) -.0063(9)
C4' .0877(18) .0935(19) .0571(13) -.0018(14) -.0199(13) .0212(13)
C5' .0796(16) .0706(15) .0572(13) .0047(12) -.0043(12) .0153(11)
C3' .0733(16) .0923(18) .0650(14) -.0108(14) -.0251(13) .0136(13)

loop_
_atom_type_symbol
_atom_type_description
_atom_type_scat_dispersion_real
_atom_type_scat_dispersion_imag
_atom_type_scat_source
C C .0181 .0091 'International Tables Vol C Tables 4.2.6.8 and 6.1.1.4'
H H .0000 .0000 'International Tables Vol C Tables 4.2.6.8 and 6.1.1.4'
O O .0492 .0322 'International Tables Vol C Tables 4.2.6.8 and 6.1.1.4'

loop_
_geom_angle_atom_site_label_1
_geom_angle_atom_site_label_2
_geom_angle_atom_site_label_3
_geom_angle
_geom_angle_publ_flag
C2' O2 H2 109.5 ?
C6 O3 H3 109.5 ?
C6 C1 C2 119.02(17) ?
C6 C1 C7 121.77(17) ?
C2 C1 C7 119.19(17) ?
C2' C1' C6' 119.44(19) ?
C2' C1' C7 121.25(18) ?
C6' C1' C7 119.28(18) ?
O4 C6' C1' 122.41(19) yes
O4 C6' C5' 117.72(19) yes
C1' C6' C5' 119.82(19) ?
O3 C6 C1 123.34(18) yes
O3 C6 C5 114.17(17) yes
C1 C6 C5 122.48(17) ?
O1 C2 C1 121.52(18) yes
O1 C2 C3 117.49(18) yes
C1 C2 C3 120.94(17) ?
C1' C7 C1 117.02(15) ?
C1' C7 H7A 108.0 ?
C1 C7 H7A 108.0 ?
C1' C7 H7B 108.0 ?
C1 C7 H7B 108.0 ?
H7A C7 H7B 107.3 ?
O2 C2' C1' 123.59(19) yes
O2 C2' C3' 114.12(19) yes
C1' C2' C3' 122.3(2) ?
C2 C3 C4 111.43(18) ?
C2 C3 H3A 109.3 ?
C4 C3 H3A 109.3 ?
C2 C3 H3B 109.3 ?
C4 C3 H3B 109.3 ?
H3A C3 H3B 108.0 ?
C3 C4 C5 110.32(17) ?
C3 C4 H4A 109.6 ?
C5 C4 H4A 109.6 ?
C3 C4 H4B 109.6 ?
C5 C4 H4B 109.6 ?
H4A C4 H4B 108.1 ?
C6 C5 C4 111.99(17) ?
C6 C5 H5A 109.2 ?
C4 C5 H5A 109.2 ?
C6 C5 H5B 109.2 ?
C4 C5 H5B 109.2 ?
H5A C5 H5B 107.9 ?
C5' C4' C3' 110.0(2) ?
C5' C4' H4'1 109.7 ?
C3' C4' H4'1 109.7 ?
C5' C4' H4'2 109.7 ?
C3' C4' H4'2 109.7 ?
H4'1 C4' H4'2 108.2 ?
C6' C5' C4' 112.4(2) ?
C6' C5' H5'1 109.1 ?
C4' C5' H5'1 109.1 ?
C6' C5' H5'2 109.1 ?
C4' C5' H5'2 109.1 ?
H5'1 C5' H5'2 107.9 ?
C2' C3' C4' 112.1(2) ?
C2' C3' H3'1 109.2 ?
C4' C3' H3'1 109.2 ?
C2' C3' H3'2 109.2 ?
C4' C3' H3'2 109.2 ?
H3'1 C3' H3'2 107.9 ?

loop_
_geom_bond_atom_site_label_1
_geom_bond_atom_site_label_2
_geom_bond_site_symmetry_2
_geom_bond_distance
_geom_bond_publ_flag
O1 C2 . 1.271(2) yes
O2 C2' . 1.304(3) yes
O2 H2 . .8200 ?
O3 C6 . 1.307(2) yes
O3 H3 . .8200 ?
C1 C6 . 1.377(3) ?
C1 C2 . 1.414(3) ?
C1 C7 . 1.509(2) ?
O4 C6' . 1.256(2) yes
C1' C2' . 1.377(3) ?
C1' C6' . 1.418(3) ?
C1' C7 . 1.512(3) ?
C6' C5' . 1.510(3) ?
C6 C5 . 1.497(3) ?
C2 C3 . 1.496(3) ?
C7 H7A . .9700 ?
C7 H7B . .9700 ?
C2' C3' . 1.496(3) ?
C3 C4 . 1.515(3) ?
C3 H3A . .9700 ?
C3 H3B . .9700 ?
C4 C5 . 1.510(3) ?
C4 H4A . .9700 ?
C4 H4B . .9700 ?
C5 H5A . .9700 ?
C5 H5B . .9700 ?
C4' C5' . 1.500(4) ?
C4' C3' . 1.513(4) ?
C4' H4'1 . .9700 ?
C4' H4'2 . .9700 ?
C5' H5'1 . .9700 ?
C5' H5'2 . .9700 ?
C3' H3'1 . .9700 ?
C3' H3'2 . .9700 ?

loop_
_geom_hbond_atom_site_label_D
_geom_hbond_atom_site_label_H
_geom_hbond_atom_site_label_A
_geom_hbond_site_symmetry_A
_geom_hbond_distance_DH
_geom_hbond_distance_HA
_geom_hbond_distance_DA
_geom_hbond_angle_DHA
_geom_hbond_publ_flag
C3 H3B O1 5_565 .97 2.57 3.522(3) 168 yes
C5 H5A O1 2_455 .97 2.56 3.371(3) 141 yes
C5' H5'1 O2 6_655 .97 2.65 3.525(3) 150 yes
C5' H5'2 O2 3_545 .97 2.71 3.477(3) 136 yes
O2 H2 O1 . .82 1.78 2.581(2) 165 yes
O3 H3 O4 . .82 1.84 2.649(2) 171 yes

loop_
_geom_torsion_atom_site_label_1
_geom_torsion_atom_site_label_2
_geom_torsion_atom_site_label_3
_geom_torsion_atom_site_label_4
_geom_torsion
_geom_torsion_publ_flag
C2' C1' C6' O4 -170.41(18) yes
C7 C1' C6' O4 7.8(3) yes
C2' C1' C6' C5' 6.9(3) ?
C7 C1' C6' C5' -174.98(18) ?
C2 C1 C6 O3 169.67(17) yes
C7 C1 C6 O3 -8.6(3) yes
C2 C1 C6 C5 -9.6(3) ?
C7 C1 C6 C5 172.14(17) ?
C6 C1 C2 O1 -171.40(17) yes
C7 C1 C2 O1 6.9(3) yes
C6 C1 C2 C3 6.0(3) ?
C7 C1 C2 C3 -175.68(17) ?
C2' C1' C7 C1 89.4(2) ?
C6' C1' C7 C1 -88.7(2) ?
C6 C1 C7 C1' 90.6(2) ?
C2 C1 C7 C1' -87.7(2) ?
C6' C1' C2' O2 170.75(18) yes
C7 C1' C2' O2 -7.4(3) yes
C6' C1' C2' C3' -9.1(3) ?
C7 C1' C2' C3' 172.8(2) ?
O1 C2 C3 C4 -156.59(18) yes
C1 C2 C3 C4 25.9(3) yes
C2 C3 C4 C5 -53.1(2) ?
O3 C6 C5 C4 161.36(17) yes
C1 C6 C5 C4 -19.3(3) ?
C3 C4 C5 C6 50.0(2) ?
O4 C6' C5' C4' -157.6(2) yes
C1' C6' C5' C4' 25.0(3) ?
C3' C4' C5' C6' -53.0(3) ?
O2 C2' C3' C4' 159.6(2) yes
C1' C2' C3' C4' -20.6(4) ?
C5' C4' C3' C2' 50.7(3) ?

loop_
_cod_related_entry_id
_cod_related_entry_database
_cod_related_entry_code
1 ChemSpider 466902
